data_7154843
loop_
_publ_author_name
'Wu, Shaotong'
'Yin, Qianqian'
'Zhao, Liang'
'Fan, Ningning'
'Tang, Xiaowan'
'Zhao, Jianxiong'
'Sheng, Tao'
'Guo, Ying'
'Tian, Chao'
'Zhang, Zhili'
'Xu, Weisi'
'Liu, Zhenming'
'Jiang, Shibo'
'Ma, Liying'
'Liu, Junyi'
'Wang, Xiaowei'

_publ_section_title
;
 A stereo configuration-activity study of
 3-iodo-4-(2-methylcyclohexyloxy)-6-phenethylpyridin-2(2H)-ones as potency
 inhibitors of HIV-1 variants.
;
_journal_issue 4
_journal_name_full 'Organic &amp; biomolecular chemistry'
_journal_page_first 1413
_journal_page_last 1420
_journal_paper_doi 10.1039/c5ob02154e
_journal_volume 14
_journal_year 2016
_chemical_absolute_configuration ss
_chemical_formula_sum 'C20 H25 N O2'
_chemical_formula_weight 311.41
_chemical_melting_point 159
_chemical_name_common 5e
_chemical_name_systematic
;
 ?
;
_space_group_crystal_system orthorhombic
_space_group_IT_number 19
_space_group_name_Hall 'P 2ac 2ab'
_space_group_name_H-M_alt 'P 21 21 21'
_symmetry_space_group_name_Hall 'P 2ac 2ab'
_symmetry_space_group_name_H-M 'P 21 21 21'
_atom_sites_solution_hydrogens mixed
_audit_creation_method SHELXL-2013
_audit_update_record
;
2015-12-04 deposited with the CCDC.
2015-12-08 downloaded from the CCDC.
;
_cell_angle_alpha 90
_cell_angle_beta 90
_cell_angle_gamma 90
_cell_formula_units_Z 16
_cell_length_a 11.71049(13)
_cell_length_b 11.80555(11)
_cell_length_c 52.7036(5)
_cell_measurement_reflns_used 69569
_cell_measurement_temperature 180(2)
_cell_measurement_theta_max 73.833
_cell_measurement_theta_min 3.837
_cell_volume 7286.21(13)
_computing_structure_refinement 'SHELXL-2013 (Sheldrick, 2013)'
_diffrn_ambient_temperature 180(2)
_diffrn_measured_fraction_theta_full 0.998
_diffrn_measured_fraction_theta_max 0.990
_diffrn_measurement_device_type CCD
_diffrn_radiation_type CuK\a
_diffrn_radiation_wavelength 1.54184
_diffrn_reflns_av_R_equivalents 0.0339
_diffrn_reflns_av_unetI/netI 0.0200
_diffrn_reflns_laue_measured_fraction_full 0.998
_diffrn_reflns_laue_measured_fraction_max 0.990
_diffrn_reflns_limit_h_max 14
_diffrn_reflns_limit_h_min -13
_diffrn_reflns_limit_k_max 14
_diffrn_reflns_limit_k_min -14
_diffrn_reflns_limit_l_max 64
_diffrn_reflns_limit_l_min -65
_diffrn_reflns_number 69569
_diffrn_reflns_point_group_measured_fraction_full 0.997
_diffrn_reflns_point_group_measured_fraction_max 0.983
_diffrn_reflns_theta_full 67.684
_diffrn_reflns_theta_max 73.833
_diffrn_reflns_theta_min 3.837
_exptl_absorpt_coefficient_mu 0.570
_exptl_crystal_colour colourless
_exptl_crystal_density_diffrn 1.136
_exptl_crystal_description block
_exptl_crystal_F_000 2688
_exptl_crystal_size_max 0.200
_exptl_crystal_size_mid 0.100
_exptl_crystal_size_min 0.100
_refine_diff_density_max 0.168
_refine_diff_density_min -0.218
_refine_diff_density_rms 0.045
_refine_ls_abs_structure_details
;
 Flack x determined using 5937 quotients [(I+)-(I-)]/[(I+)+(I-)]
 (Parsons and Flack (2004), Acta Cryst. A60, s61).
;
_refine_ls_abs_structure_Flack 0.05(5)
_refine_ls_extinction_method none
_refine_ls_goodness_of_fit_ref 1.044
_refine_ls_hydrogen_treatment mixed
_refine_ls_matrix_type full
_refine_ls_number_parameters 849
_refine_ls_number_reflns 14519
_refine_ls_number_restraints 0
_refine_ls_restrained_S_all 1.044
_refine_ls_R_factor_all 0.0451
_refine_ls_R_factor_gt 0.0433
_refine_ls_shift/su_max 0.001
_refine_ls_shift/su_mean 0.000
_refine_ls_structure_factor_coef Fsqd
_refine_ls_weighting_details 'w=1/[\s^2^(Fo^2^)+(0.0675P)^2^+1.0541P] where P=(Fo^2^+2Fc^2^)/3'
_refine_ls_weighting_scheme calc
_refine_ls_wR_factor_gt 0.1111
_refine_ls_wR_factor_ref 0.1131
_reflns_Friedel_coverage 0.788
_reflns_friedel_fraction_full 0.997
_reflns_friedel_fraction_max 0.974
_reflns_number_gt 13896
_reflns_number_total 14519
_reflns_threshold_expression 'I > 2\s(I)'
_cod_data_source_file c5ob02154e2.cif
_cod_data_source_block exp_4139
_cod_depositor_comments
;
     Adding full bibliography for 7154843.cif.

2017-03-01
Z value and formula fixed to values more according to usual
chemical conventions.                 miguel
;
_cod_original_formula_sum 'C80 H100 N4 O8'
_cod_original_formula_weight 1245.63
_cod_original_formula_units_Z 4
_cod_database_code 7154843
_shelx_space_group_comment
;
The symmetry employed for this shelxl refinement is uniquely defined
by the following loop, which should always be used as a source of
symmetry information in preference to the above space-group names.
They are only intended as comments.
;
_shelx_estimated_absorpt_t_min 0.895
_shelx_estimated_absorpt_t_max 0.945
_shelxl_version_number 2013-3

loop_
_space_group_symop_operation_xyz
'x, y, z'
'-x+1/2, -y, z+1/2'
'x+1/2, -y+1/2, -z'
'-x, y+1/2, -z+1/2'

loop_
_atom_site_label
_atom_site_type_symbol
_atom_site_fract_x
_atom_site_fract_y
_atom_site_fract_z
_atom_site_U_iso_or_equiv
_atom_site_adp_type
_atom_site_occupancy
_atom_site_site_symmetry_order
_atom_site_calc_flag
_atom_site_refinement_flags_posn
_atom_site_refinement_flags_adp
C1 C 0.72397(18) 0.34754(18) 0.02180(4) 0.0326(4) Uani 1 1 d . .
C2 C 0.69132(19) 0.24295(17) 0.03337(4) 0.0353(5) Uani 1 1 d . .
H2 H 0.7342 0.2143 0.0473 0.042 Uiso 1 1 calc R U
C3 C 0.5990(2) 0.18375(19) 0.02465(5) 0.0436(5) Uani 1 1 d . .
C4 C 0.5325(2) 0.2279(2) 0.00436(5) 0.0469(6) Uani 1 1 d . .
H4 H 0.4680 0.1872 -0.0017 0.056 Uiso 1 1 calc R U
C5 C 0.5617(2) 0.32847(19) -0.00627(4) 0.0383(5) Uani 1 1 d . .
C6 C 0.4975(2) 0.3822(2) -0.02767(5) 0.0429(5) Uani 1 1 d . .
H6A H 0.4842 0.4631 -0.0237 0.051 Uiso 1 1 calc R U
H6B H 0.4222 0.3449 -0.0294 0.051 Uiso 1 1 calc R U
C7 C 0.5622(4) 0.3727(3) -0.05264(5) 0.0730(10) Uani 1 1 d . .
H7A H 0.6335 0.4176 -0.0515 0.088 Uiso 1 1 calc R U
H7B H 0.5836 0.2926 -0.0555 0.088 Uiso 1 1 calc R U
C8 C 0.4928(3) 0.4143(2) -0.07488(5) 0.0561(7) Uani 1 1 d . .
C9 C 0.4294(5) 0.3415(3) -0.08957(7) 0.0962(16) Uani 1 1 d . .
H9 H 0.4275 0.2631 -0.0855 0.115 Uiso 1 1 calc R U
C10 C 0.3678(5) 0.3812(3) -0.11041(7) 0.0940(14) Uani 1 1 d . .
H10 H 0.3250 0.3298 -0.1205 0.113 Uiso 1 1 calc R U
C11 C 0.3690(3) 0.4923(3) -0.11628(6) 0.0656(8) Uani 1 1 d . .
H11 H 0.3293 0.5191 -0.1308 0.079 Uiso 1 1 calc R U
C12 C 0.4274(3) 0.5655(3) -0.10124(6) 0.0581(7) Uani 1 1 d . .
H12 H 0.4253 0.6443 -0.1049 0.070 Uiso 1 1 calc R U
C13 C 0.4898(3) 0.5272(2) -0.08073(5) 0.0512(6) Uani 1 1 d . .
H13 H 0.5311 0.5797 -0.0706 0.061 Uiso 1 1 calc R U
C14 C 0.6049(2) 0.03107(19) 0.05606(5) 0.0455(6) Uani 1 1 d . .
H14 H 0.6814 0.0634 0.0604 0.055 Uiso 1 1 calc R U
C15 C 0.5208(3) 0.0540(3) 0.07750(7) 0.0724(9) Uani 1 1 d . .
H15A H 0.5194 0.1362 0.0812 0.087 Uiso 1 1 calc R U
H15B H 0.4432 0.0311 0.0721 0.087 Uiso 1 1 calc R U
C16 C 0.5535(3) -0.0108(3) 0.10139(6) 0.0744(10) Uani 1 1 d . .
H16A H 0.6282 0.0169 0.1077 0.089 Uiso 1 1 calc R U
H16B H 0.4958 0.0029 0.1148 0.089 Uiso 1 1 calc R U
C17 C 0.5610(3) -0.1353(3) 0.09600(6) 0.0745(10) Uani 1 1 d . .
H17A H 0.4847 -0.1643 0.0912 0.089 Uiso 1 1 calc R U
H17B H 0.5861 -0.1758 0.1115 0.089 Uiso 1 1 calc R U
C18 C 0.6443(3) -0.1577(2) 0.07478(5) 0.0533(7) Uani 1 1 d . .
H18A H 0.6453 -0.2400 0.0712 0.064 Uiso 1 1 calc R U
H18B H 0.7218 -0.1358 0.0804 0.064 Uiso 1 1 calc R U
C19 C 0.6161(2) -0.09404(19) 0.05035(4) 0.0388(5) Uani 1 1 d . .
H19 H 0.5409 -0.1220 0.0439 0.047 Uiso 1 1 calc R U
C20 C 0.7061(3) -0.1179(3) 0.03036(6) 0.0707(9) Uani 1 1 d . .
H20A H 0.6883 -0.0752 0.0149 0.106 Uiso 1 1 calc R U
H20B H 0.7070 -0.1991 0.0265 0.106 Uiso 1 1 calc R U
H20C H 0.7812 -0.0948 0.0367 0.106 Uiso 1 1 calc R U
C21 C 0.38975(18) 0.46837(16) 0.23316(4) 0.0297(4) Uani 1 1 d . .
C22 C 0.49529(18) 0.43354(16) 0.22202(4) 0.0300(4) Uani 1 1 d . .
H22 H 0.5261 0.4749 0.2082 0.036 Uiso 1 1 calc R U
C23 C 0.55248(17) 0.34051(17) 0.23124(4) 0.0295(4) Uani 1 1 d . .
C24 C 0.50734(18) 0.27760(16) 0.25182(4) 0.0301(4) Uani 1 1 d . .
H24 H 0.5466 0.2131 0.2581 0.036 Uiso 1 1 calc R U
C25 C 0.40737(18) 0.31092(16) 0.26236(4) 0.0293(4) Uani 1 1 d . .
C26 C 0.35404(19) 0.25138(17) 0.28440(4) 0.0327(4) Uani 1 1 d . .
H26A H 0.3855 0.1737 0.2855 0.039 Uiso 1 1 calc R U
H26B H 0.2708 0.2450 0.2815 0.039 Uiso 1 1 calc R U
C27 C 0.3748(2) 0.3128(2) 0.30965(4) 0.0413(5) Uani 1 1 d . .
H27A H 0.4573 0.3284 0.3117 0.050 Uiso 1 1 calc R U
H27B H 0.3337 0.3861 0.3096 0.050 Uiso 1 1 calc R U
C28 C 0.3336(2) 0.2413(2) 0.33138(4) 0.0389(5) Uani 1 1 d . .
C29 C 0.3993(2) 0.1518(2) 0.34019(5) 0.0461(6) Uani 1 1 d . .
H29 H 0.4726 0.1392 0.3330 0.055 Uiso 1 1 calc R U
C30 C 0.3608(3) 0.0802(3) 0.35915(5) 0.0588(7) Uani 1 1 d . .
H30 H 0.4077 0.0199 0.3650 0.071 Uiso 1 1 calc R U
C31 C 0.2550(3) 0.0967(3) 0.36946(5) 0.0620(8) Uani 1 1 d . .
H31 H 0.2283 0.0481 0.3825 0.074 Uiso 1 1 calc R U
C32 C 0.1873(3) 0.1835(3) 0.36095(5) 0.0616(8) Uani 1 1 d . .
H32 H 0.1134 0.1941 0.3680 0.074 Uiso 1 1 calc R U
C33 C 0.2265(2) 0.2567(2) 0.34193(5) 0.0488(6) Uani 1 1 d . .
H33 H 0.1794 0.3171 0.3362 0.059 Uiso 1 1 calc R U
C34 C 0.71708(18) 0.36142(17) 0.20379(4) 0.0314(4) Uani 1 1 d . .
H34 H 0.6657 0.3947 0.1906 0.038 Uiso 1 1 calc R U
C35 C 0.79981(18) 0.27848(18) 0.19149(4) 0.0344(4) Uani 1 1 d . .
H35 H 0.8490 0.2461 0.2052 0.041 Uiso 1 1 calc R U
C36 C 0.8770(2) 0.3437(2) 0.17331(4) 0.0406(5) Uani 1 1 d . .
H36A H 0.8301 0.3756 0.1594 0.049 Uiso 1 1 calc R U
H36B H 0.9328 0.2907 0.1657 0.049 Uiso 1 1 calc R U
C37 C 0.9415(2) 0.4397(2) 0.18646(5) 0.0442(5) Uani 1 1 d . .
H37A H 0.9947 0.4076 0.1992 0.053 Uiso 1 1 calc R U
H37B H 0.9870 0.4820 0.1738 0.053 Uiso 1 1 calc R U
C38 C 0.8581(2) 0.5200(2) 0.19953(5) 0.0416(5) Uani 1 1 d . .
H38A H 0.8114 0.5593 0.1866 0.050 Uiso 1 1 calc R U
H38B H 0.9013 0.5780 0.2091 0.050 Uiso 1 1 calc R U
C39 C 0.77999(19) 0.45521(18) 0.21763(4) 0.0344(4) Uani 1 1 d . .
H39A H 0.8260 0.4222 0.2315 0.041 Uiso 1 1 calc R U
H39B H 0.7240 0.5081 0.2252 0.041 Uiso 1 1 calc R U
C40 C 0.7392(2) 0.1808(2) 0.17850(5) 0.0516(6) Uani 1 1 d . .
H40A H 0.6908 0.2101 0.1648 0.077 Uiso 1 1 calc R U
H40B H 0.6918 0.1405 0.1909 0.077 Uiso 1 1 calc R U
H40C H 0.7959 0.1286 0.1714 0.077 Uiso 1 1 calc R U
C41 C 1.08744(18) 0.54433(17) 0.27127(4) 0.0309(4) Uani 1 1 d . .
C42 C 0.98344(18) 0.57933(18) 0.28304(4) 0.0332(4) Uani 1 1 d . .
H42 H 0.9529 0.5368 0.2967 0.040 Uiso 1 1 calc R U
C43 C 0.92752(18) 0.67407(19) 0.27462(4) 0.0342(4) Uani 1 1 d . .
C44 C 0.97290(19) 0.73875(18) 0.25416(4) 0.0347(4) Uani 1 1 d . .
H44 H 0.9339 0.8041 0.2482 0.042 Uiso 1 1 calc R U
C45 C 1.07272(18) 0.70579(17) 0.24328(4) 0.0308(4) Uani 1 1 d . .
C46 C 1.1299(2) 0.76933(18) 0.22211(4) 0.0344(4) Uani 1 1 d . .
H46A H 1.2126 0.7754 0.2258 0.041 Uiso 1 1 calc R U
H46B H 1.0984 0.8471 0.2213 0.041 Uiso 1 1 calc R U
C47 C 1.1137(2) 0.7119(2) 0.19626(4) 0.0477(6) Uani 1 1 d . .
H47A H 1.1462 0.6346 0.1969 0.057 Uiso 1 1 calc R U
H47B H 1.0310 0.7051 0.1926 0.057 Uiso 1 1 calc R U
C48 C 1.1701(2) 0.7772(2) 0.17516(4) 0.0411(5) Uani 1 1 d . .
C49 C 1.1110(2) 0.8577(2) 0.16136(5) 0.0488(6) Uani 1 1 d . .
H49 H 1.0337 0.8736 0.1655 0.059 Uiso 1 1 calc R U
C50 C 1.1625(3) 0.9158(3) 0.14157(5) 0.0568(7) Uani 1 1 d . .
H50 H 1.1204 0.9706 0.1323 0.068 Uiso 1 1 calc R U
C51 C 1.2744(3) 0.8939(3) 0.13543(5) 0.0567(7) Uani 1 1 d . .
H51 H 1.3097 0.9327 0.1217 0.068 Uiso 1 1 calc R U
C52 C 1.3349(2) 0.8156(3) 0.14922(5) 0.0523(6) Uani 1 1 d . .
H52 H 1.4126 0.8012 0.1452 0.063 Uiso 1 1 calc R U
C53 C 1.2835(2) 0.7575(2) 0.16902(4) 0.0452(6) Uani 1 1 d . .
H53 H 1.3264 0.7037 0.1785 0.054 Uiso 1 1 calc R U
C54 C 0.7759(2) 0.6769(2) 0.30703(4) 0.0442(6) Uani 1 1 d . .
H54 H 0.8187 0.6104 0.3139 0.053 Uiso 1 1 calc R U
C55 C 0.6546(2) 0.6442(2) 0.30100(4) 0.0408(5) Uani 1 1 d . .
H55 H 0.6176 0.7093 0.2921 0.049 Uiso 1 1 calc R U
C56 C 0.5886(2) 0.6213(3) 0.32530(6) 0.0532(6) Uani 1 1 d . .
H56A H 0.5081 0.6046 0.3210 0.064 Uiso 1 1 calc R U
H56B H 0.6208 0.5535 0.3337 0.064 Uiso 1 1 calc R U
C57 C 0.5919(3) 0.7185(3) 0.34347(7) 0.0772(11) Uani 1 1 d . .
H57A H 0.5497 0.6984 0.3591 0.093 Uiso 1 1 calc R U
H57B H 0.5544 0.7853 0.3358 0.093 Uiso 1 1 calc R U
C58 C 0.7135(4) 0.7465(4) 0.34991(6) 0.0913(14) Uani 1 1 d . .
H58A H 0.7497 0.6810 0.3584 0.110 Uiso 1 1 calc R U
H58B H 0.7155 0.8117 0.3617 0.110 Uiso 1 1 calc R U
C59 C 0.7804(3) 0.7759(4) 0.32570(6) 0.0801(12) Uani 1 1 d . .
H59A H 0.7472 0.8442 0.3177 0.096 Uiso 1 1 calc R U
H59B H 0.8609 0.7926 0.3301 0.096 Uiso 1 1 calc R U
C60 C 0.6515(4) 0.5428(3) 0.28348(6) 0.0829(11) Uani 1 1 d . .
H60A H 0.6983 0.5582 0.2685 0.124 Uiso 1 1 calc R U
H60B H 0.5725 0.5282 0.2783 0.124 Uiso 1 1 calc R U
H60C H 0.6816 0.4763 0.2924 0.124 Uiso 1 1 calc R U
C61 C 0.79722(17) 0.64522(17) -0.01735(4) 0.0305(4) Uani 1 1 d . .
C62 C 0.83046(18) 0.74940(17) -0.02886(4) 0.0313(4) Uani 1 1 d . .
H62 H 0.7897 0.7771 -0.0432 0.038 Uiso 1 1 calc R U
C63 C 0.92102(17) 0.80999(17) -0.01941(4) 0.0301(4) Uani 1 1 d . .
C64 C 0.98300(17) 0.76947(17) 0.00188(4) 0.0315(4) Uani 1 1 d . .
H64 H 1.0453 0.8116 0.0085 0.038 Uiso 1 1 calc R U
C65 C 0.95176(17) 0.66970(18) 0.01258(4) 0.0309(4) Uani 1 1 d . .
C66 C 1.00898(18) 0.62058(19) 0.03547(4) 0.0343(4) Uani 1 1 d . .
H66A H 1.0841 0.6576 0.0378 0.041 Uiso 1 1 calc R U
H66B H 1.0226 0.5388 0.0326 0.041 Uiso 1 1 calc R U
C67 C 0.9373(2) 0.6359(2) 0.05966(4) 0.0400(5) Uani 1 1 d . .
H67A H 0.9197 0.7172 0.0620 0.048 Uiso 1 1 calc R U
H67B H 0.8642 0.5946 0.0578 0.048 Uiso 1 1 calc R U
C68 C 1.0002(2) 0.59211(19) 0.08259(4) 0.0361(5) Uani 1 1 d . .
C69 C 1.0853(2) 0.6555(2) 0.09384(4) 0.0432(5) Uani 1 1 d . .
H69 H 1.1034 0.7280 0.0872 0.052 Uiso 1 1 calc R U
C70 C 1.1449(3) 0.6153(3) 0.11468(5) 0.0566(7) Uani 1 1 d . .
H70 H 1.2033 0.6601 0.1222 0.068 Uiso 1 1 calc R U
C71 C 1.1196(3) 0.5108(3) 0.12453(5) 0.0620(8) Uani 1 1 d . .
H71 H 1.1597 0.4833 0.1389 0.074 Uiso 1 1 calc R U
C72 C 1.0359(3) 0.4460(3) 0.11346(6) 0.0599(8) Uani 1 1 d . .
H72 H 1.0190 0.3732 0.1201 0.072 Uiso 1 1 calc R U
C73 C 0.9760(2) 0.4860(2) 0.09259(5) 0.0467(6) Uani 1 1 d . .
H73 H 0.9181 0.4406 0.0851 0.056 Uiso 1 1 calc R U
C74 C 0.89918(18) 0.96739(18) -0.04837(4) 0.0323(4) Uani 1 1 d . .
H74 H 0.8710 0.9113 -0.0611 0.039 Uiso 1 1 calc R U
C75 C 0.9819(2) 1.04925(18) -0.06106(4) 0.0364(5) Uani 1 1 d . .
H75 H 1.0083 1.1045 -0.0479 0.044 Uiso 1 1 calc R U
C76 C 0.9166(3) 1.1154(2) -0.08140(5) 0.0479(6) Uani 1 1 d . .
H76A H 0.9688 1.1708 -0.0894 0.058 Uiso 1 1 calc R U
H76B H 0.8905 1.0623 -0.0947 0.058 Uiso 1 1 calc R U
C77 C 0.8139(3) 1.1778(2) -0.07066(6) 0.0565(7) Uani 1 1 d . .
H77A H 0.7722 1.2160 -0.0846 0.068 Uiso 1 1 calc R U
H77B H 0.8399 1.2364 -0.0585 0.068 Uiso 1 1 calc R U
C78 C 0.7344(2) 1.0953(2) -0.05720(6) 0.0546(7) Uani 1 1 d . .
H78A H 0.7017 1.0418 -0.0697 0.066 Uiso 1 1 calc R U
H78B H 0.6707 1.1376 -0.0493 0.066 Uiso 1 1 calc R U
C79 C 0.7987(2) 1.02917(19) -0.03681(5) 0.0404(5) Uani 1 1 d . .
H79A H 0.8261 1.0819 -0.0235 0.048 Uiso 1 1 calc R U
H79B H 0.7465 0.9739 -0.0287 0.048 Uiso 1 1 calc R U
C80 C 1.0863(3) 0.9901(2) -0.07172(6) 0.0555(7) Uani 1 1 d . .
H80A H 1.1274 0.9520 -0.0580 0.083 Uiso 1 1 calc R U
H80B H 1.1365 1.0460 -0.0797 0.083 Uiso 1 1 calc R U
H80C H 1.0624 0.9340 -0.0844 0.083 Uiso 1 1 calc R U
N1 N 0.65534(15) 0.38501(15) 0.00227(4) 0.0338(4) Uani 1 1 d . .
N2 N 0.35145(15) 0.40331(14) 0.25322(3) 0.0301(3) Uani 1 1 d . .
N3 N 1.12604(16) 0.61080(14) 0.25157(3) 0.0306(3) Uani 1 1 d . .
N4 N 0.86150(15) 0.61040(15) 0.00307(3) 0.0315(4) Uani 1 1 d . .
O1 O 0.80898(13) 0.40516(13) 0.02816(3) 0.0398(4) Uani 1 1 d . .
O2 O 0.5620(2) 0.08300(17) 0.03307(4) 0.0722(7) Uani 1 1 d . .
O3 O 0.33207(13) 0.55171(12) 0.22607(3) 0.0364(3) Uani 1 1 d . .
O4 O 0.65057(13) 0.29753(12) 0.22193(3) 0.0361(3) Uani 1 1 d . .
O5 O 1.14360(14) 0.45866(13) 0.27773(3) 0.0389(3) Uani 1 1 d . .
O6 O 0.82882(15) 0.71711(17) 0.28383(3) 0.0529(5) Uani 1 1 d . .
O7 O 0.71406(13) 0.58586(13) -0.02438(3) 0.0375(3) Uani 1 1 d . .
O8 O 0.96175(13) 0.90891(13) -0.02870(3) 0.0363(3) Uani 1 1 d . .
H3 H 1.187(2) 0.593(2) 0.2439(5) 0.036(6) Uiso 1 1 d . .
H2A H 0.288(3) 0.425(3) 0.2603(5) 0.051(8) Uiso 1 1 d . .
H4A H 0.841(2) 0.542(2) 0.0105(5) 0.043(7) Uiso 1 1 d . .
H1 H 0.675(2) 0.452(3) -0.0053(5) 0.050(8) Uiso 1 1 d . .

loop_
_atom_site_aniso_label
_atom_site_aniso_U_11
_atom_site_aniso_U_22
_atom_site_aniso_U_33
_atom_site_aniso_U_23
_atom_site_aniso_U_13
_atom_site_aniso_U_12
C1 0.0284(10) 0.0315(10) 0.0380(10) 0.0044(8) 0.0029(8) 0.0029(8)
C2 0.0332(11) 0.0289(10) 0.0438(11) 0.0071(8) -0.0039(9) 0.0009(8)
C3 0.0449(13) 0.0291(11) 0.0569(14) 0.0106(10) -0.0107(11) -0.0040(10)
C4 0.0446(13) 0.0368(12) 0.0593(15) 0.0091(11) -0.0178(11) -0.0120(10)
C5 0.0370(12) 0.0339(10) 0.0438(12) 0.0050(9) -0.0067(9) -0.0009(9)
C6 0.0379(12) 0.0400(12) 0.0506(13) 0.0081(10) -0.0105(10) -0.0028(10)
C7 0.097(3) 0.075(2) 0.0474(15) -0.0026(14) -0.0093(16) 0.051(2)
C8 0.0758(19) 0.0526(15) 0.0399(13) -0.0048(11) -0.0047(13) 0.0281(15)
C9 0.180(5) 0.0430(16) 0.066(2) -0.0089(15) -0.036(3) 0.021(2)
C10 0.150(4) 0.072(2) 0.060(2) -0.0095(17) -0.040(2) -0.005(3)
C11 0.070(2) 0.079(2) 0.0485(15) 0.0156(14) -0.0087(14) 0.0118(17)
C12 0.0626(18) 0.0542(16) 0.0574(16) 0.0175(13) 0.0032(14) 0.0079(14)
C13 0.0531(16) 0.0509(14) 0.0497(14) 0.0044(11) -0.0003(12) 0.0018(12)
C14 0.0494(14) 0.0298(11) 0.0573(14) 0.0105(10) -0.0120(12) -0.0073(10)
C15 0.066(2) 0.0564(18) 0.094(2) -0.0236(17) -0.0039(18) 0.0222(16)
C16 0.066(2) 0.100(3) 0.0569(18) -0.0125(17) 0.0191(16) 0.0047(19)
C17 0.079(2) 0.084(2) 0.0604(18) 0.0265(17) 0.0157(17) -0.0127(19)
C18 0.0622(17) 0.0356(12) 0.0620(16) 0.0114(11) 0.0002(13) -0.0004(12)
C19 0.0339(11) 0.0360(11) 0.0466(12) 0.0004(9) 0.0017(9) -0.0068(9)
C20 0.0550(18) 0.103(3) 0.0542(16) -0.0190(17) 0.0102(14) -0.0033(18)
C21 0.0293(10) 0.0252(9) 0.0347(10) 0.0001(8) 0.0032(8) -0.0015(8)
C22 0.0290(10) 0.0275(9) 0.0337(10) 0.0013(7) 0.0060(8) -0.0014(8)
C23 0.0264(10) 0.0273(9) 0.0349(10) -0.0018(8) 0.0041(8) -0.0016(8)
C24 0.0311(10) 0.0249(8) 0.0344(10) 0.0012(8) 0.0022(8) 0.0004(8)
C25 0.0305(10) 0.0239(9) 0.0334(10) -0.0008(7) 0.0027(8) -0.0039(7)
C26 0.0358(11) 0.0276(9) 0.0347(10) 0.0008(8) 0.0060(8) -0.0031(8)
C27 0.0529(14) 0.0362(11) 0.0349(11) -0.0012(9) 0.0039(10) -0.0088(10)
C28 0.0447(13) 0.0428(12) 0.0293(10) -0.0062(9) 0.0039(9) -0.0084(10)
C29 0.0419(13) 0.0579(15) 0.0387(12) 0.0062(11) 0.0007(10) -0.0069(11)
C30 0.0673(18) 0.0676(18) 0.0416(13) 0.0144(12) -0.0096(13) -0.0143(15)
C31 0.073(2) 0.076(2) 0.0362(13) 0.0043(13) 0.0070(13) -0.0284(17)
C32 0.0592(17) 0.082(2) 0.0433(13) -0.0212(14) 0.0238(13) -0.0206(16)
C33 0.0502(14) 0.0520(14) 0.0441(13) -0.0139(11) 0.0101(11) -0.0019(12)
C34 0.0282(10) 0.0324(10) 0.0335(10) 0.0051(8) 0.0063(8) 0.0021(8)
C35 0.0309(11) 0.0353(10) 0.0370(10) -0.0005(8) 0.0046(8) 0.0042(9)
C36 0.0369(12) 0.0487(13) 0.0361(11) 0.0002(9) 0.0108(9) 0.0045(10)
C37 0.0345(12) 0.0487(13) 0.0495(13) 0.0022(10) 0.0131(10) -0.0056(10)
C38 0.0416(13) 0.0349(11) 0.0484(13) 0.0022(9) 0.0097(10) -0.0062(10)
C39 0.0328(11) 0.0349(10) 0.0354(10) 0.0025(8) 0.0076(8) 0.0024(9)
C40 0.0473(15) 0.0490(14) 0.0585(15) -0.0154(12) 0.0104(12) -0.0025(12)
C41 0.0331(11) 0.0243(9) 0.0353(10) -0.0029(8) 0.0056(8) -0.0024(8)
C42 0.0305(10) 0.0332(10) 0.0358(10) 0.0003(8) 0.0075(8) -0.0033(8)
C43 0.0277(10) 0.0403(11) 0.0347(10) -0.0037(9) 0.0057(8) 0.0017(9)
C44 0.0343(11) 0.0354(10) 0.0344(10) 0.0020(8) 0.0041(8) 0.0054(9)
C45 0.0323(10) 0.0295(9) 0.0306(9) -0.0024(8) 0.0027(8) -0.0014(8)
C46 0.0378(11) 0.0308(10) 0.0346(10) 0.0026(8) 0.0048(9) -0.0003(9)
C47 0.0488(14) 0.0585(15) 0.0357(11) -0.0021(10) 0.0026(10) -0.0247(12)
C48 0.0411(12) 0.0515(13) 0.0307(10) -0.0033(9) -0.0002(9) -0.0181(11)
C49 0.0357(12) 0.0619(16) 0.0489(13) -0.0012(12) -0.0026(11) -0.0113(11)
C50 0.0527(16) 0.0652(17) 0.0526(14) 0.0154(13) -0.0124(12) -0.0122(14)
C51 0.0553(16) 0.0748(19) 0.0400(13) 0.0141(13) 0.0014(11) -0.0214(15)
C52 0.0398(13) 0.0742(18) 0.0429(13) 0.0054(12) 0.0057(10) -0.0100(13)
C53 0.0407(13) 0.0571(15) 0.0378(12) 0.0050(10) -0.0015(10) -0.0081(11)
C54 0.0313(11) 0.0647(16) 0.0367(11) 0.0051(11) 0.0080(9) 0.0070(11)
C55 0.0349(12) 0.0429(12) 0.0446(12) -0.0005(9) -0.0030(10) 0.0045(9)
C56 0.0339(13) 0.0589(16) 0.0669(17) 0.0007(13) 0.0109(12) -0.0033(12)
C57 0.079(2) 0.072(2) 0.081(2) -0.0152(18) 0.0496(19) -0.0090(18)
C58 0.103(3) 0.114(3) 0.0566(18) -0.038(2) 0.0281(19) -0.049(3)
C59 0.068(2) 0.110(3) 0.0624(18) -0.0268(19) 0.0183(16) -0.045(2)
C60 0.117(3) 0.070(2) 0.0617(19) -0.0236(17) 0.000(2) -0.020(2)
C61 0.0243(10) 0.0307(10) 0.0365(10) 0.0017(8) 0.0011(8) 0.0022(8)
C62 0.0285(10) 0.0314(10) 0.0341(10) 0.0048(8) -0.0003(8) 0.0012(8)
C63 0.0268(10) 0.0282(10) 0.0352(10) 0.0035(8) 0.0022(8) 0.0017(8)
C64 0.0262(10) 0.0326(10) 0.0357(10) 0.0029(8) -0.0010(8) -0.0002(8)
C65 0.0242(10) 0.0336(10) 0.0349(10) 0.0037(8) 0.0005(8) 0.0037(8)
C66 0.0267(10) 0.0380(11) 0.0383(11) 0.0065(9) -0.0029(8) 0.0032(9)
C67 0.0336(11) 0.0474(13) 0.0391(11) 0.0009(9) -0.0004(9) 0.0059(10)
C68 0.0401(12) 0.0355(11) 0.0328(10) -0.0012(8) 0.0045(9) 0.0074(9)
C69 0.0534(15) 0.0355(11) 0.0407(12) -0.0029(9) -0.0058(10) 0.0041(10)
C70 0.0651(18) 0.0630(17) 0.0419(13) -0.0096(12) -0.0146(13) 0.0111(14)
C71 0.076(2) 0.076(2) 0.0343(13) 0.0122(12) -0.0003(13) 0.0214(17)
C72 0.0700(19) 0.0553(16) 0.0543(15) 0.0247(13) 0.0175(14) 0.0094(14)
C73 0.0461(14) 0.0459(13) 0.0482(13) 0.0056(11) 0.0122(11) 0.0018(11)
C74 0.0336(11) 0.0282(10) 0.0351(10) 0.0057(8) -0.0040(8) -0.0026(8)
C75 0.0409(12) 0.0306(10) 0.0375(11) 0.0011(8) 0.0043(9) -0.0074(9)
C76 0.0635(17) 0.0372(12) 0.0431(12) 0.0109(10) -0.0012(11) -0.0098(11)
C77 0.0611(17) 0.0374(13) 0.0710(17) 0.0188(12) -0.0076(14) 0.0012(12)
C78 0.0397(13) 0.0419(13) 0.0822(19) 0.0153(13) -0.0070(13) 0.0060(11)
C79 0.0354(12) 0.0341(11) 0.0516(13) 0.0063(9) 0.0038(10) -0.0012(9)
C80 0.0527(16) 0.0508(15) 0.0631(16) 0.0043(12) 0.0212(13) -0.0009(12)
N1 0.0300(9) 0.0302(8) 0.0413(9) 0.0057(7) -0.0022(7) -0.0015(7)
N2 0.0287(9) 0.0267(8) 0.0350(9) 0.0011(7) 0.0074(7) -0.0002(7)
N3 0.0293(9) 0.0284(8) 0.0342(9) 0.0000(7) 0.0078(7) -0.0003(7)
N4 0.0267(8) 0.0296(8) 0.0382(9) 0.0057(7) -0.0007(7) -0.0004(7)
O1 0.0318(8) 0.0384(8) 0.0493(9) 0.0108(7) -0.0060(7) -0.0080(7)
O2 0.0800(15) 0.0454(10) 0.0912(15) 0.0342(11) -0.0464(13) -0.0314(11)
O3 0.0327(8) 0.0309(7) 0.0456(8) 0.0076(6) 0.0084(6) 0.0056(6)
O4 0.0321(8) 0.0315(7) 0.0447(8) 0.0087(6) 0.0133(6) 0.0055(6)
O5 0.0400(9) 0.0312(7) 0.0454(8) 0.0051(6) 0.0120(7) 0.0046(7)
O6 0.0391(9) 0.0704(12) 0.0491(9) 0.0163(9) 0.0184(8) 0.0211(9)
O7 0.0307(8) 0.0345(8) 0.0471(8) 0.0067(6) -0.0057(6) -0.0056(6)
O8 0.0322(8) 0.0330(7) 0.0437(8) 0.0105(6) -0.0059(6) -0.0056(6)

loop_
_atom_type_symbol
_atom_type_description
_atom_type_scat_dispersion_real
_atom_type_scat_dispersion_imag
_atom_type_scat_source
C C 0.0181 0.0091 'International Tables Vol C Tables 4.2.6.8 and 6.1.1.4'
H H 0.0000 0.0000 'International Tables Vol C Tables 4.2.6.8 and 6.1.1.4'
N N 0.0311 0.0180 'International Tables Vol C Tables 4.2.6.8 and 6.1.1.4'
O O 0.0492 0.0322 'International Tables Vol C Tables 4.2.6.8 and 6.1.1.4'

loop_
_geom_angle_atom_site_label_1
_geom_angle_atom_site_label_2
_geom_angle_atom_site_label_3
_geom_angle
O1 C1 N1 119.29(18)
O1 C1 C2 124.6(2)
N1 C1 C2 116.09(19)
C3 C2 C1 120.7(2)
C3 C2 H2 119.7
C1 C2 H2 119.7
O2 C3 C2 126.7(2)
O2 C3 C4 113.4(2)
C2 C3 C4 119.9(2)
C5 C4 C3 119.5(2)
C5 C4 H4 120.2
C3 C4 H4 120.2
C4 C5 N1 119.7(2)
C4 C5 C6 123.7(2)
N1 C5 C6 116.53(19)
C5 C6 C7 111.7(2)
C5 C6 H6A 109.3
C7 C6 H6A 109.3
C5 C6 H6B 109.3
C7 C6 H6B 109.3
H6A C6 H6B 107.9
C8 C7 C6 112.3(3)
C8 C7 H7A 109.1
C6 C7 H7A 109.1
C8 C7 H7B 109.1
C6 C7 H7B 109.1
H7A C7 H7B 107.9
C13 C8 C9 117.9(3)
C13 C8 C7 120.4(3)
C9 C8 C7 121.7(3)
C8 C9 C10 120.8(3)
C8 C9 H9 119.6
C10 C9 H9 119.6
C11 C10 C9 120.2(4)
C11 C10 H10 119.9
C9 C10 H10 119.9
C10 C11 C12 119.4(3)
C10 C11 H11 120.3
C12 C11 H11 120.3
C11 C12 C13 121.0(3)
C11 C12 H12 119.5
C13 C12 H12 119.5
C8 C13 C12 120.6(3)
C8 C13 H13 119.7
C12 C13 H13 119.7
O2 C14 C19 106.1(2)
O2 C14 C15 108.8(2)
C19 C14 C15 112.1(2)
O2 C14 H14 109.9
C19 C14 H14 109.9
C15 C14 H14 109.9
C16 C15 C14 111.2(2)
C16 C15 H15A 109.4
C14 C15 H15A 109.4
C16 C15 H15B 109.4
C14 C15 H15B 109.4
H15A C15 H15B 108.0
C17 C16 C15 110.5(3)
C17 C16 H16A 109.6
C15 C16 H16A 109.6
C17 C16 H16B 109.6
C15 C16 H16B 109.6
H16A C16 H16B 108.1
C16 C17 C18 110.5(3)
C16 C17 H17A 109.5
C18 C17 H17A 109.5
C16 C17 H17B 109.5
C18 C17 H17B 109.5
H17A C17 H17B 108.1
C17 C18 C19 113.5(2)
C17 C18 H18A 108.9
C19 C18 H18A 108.9
C17 C18 H18B 108.9
C19 C18 H18B 108.9
H18A C18 H18B 107.7
C14 C19 C20 112.3(2)
C14 C19 C18 109.4(2)
C20 C19 C18 110.1(2)
C14 C19 H19 108.3
C20 C19 H19 108.3
C18 C19 H19 108.3
C19 C20 H20A 109.5
C19 C20 H20B 109.5
H20A C20 H20B 109.5
C19 C20 H20C 109.5
H20A C20 H20C 109.5
H20B C20 H20C 109.5
O3 C21 N2 119.39(18)
O3 C21 C22 124.81(19)
N2 C21 C22 115.80(18)
C23 C22 C21 120.40(18)
C23 C22 H22 119.8
C21 C22 H22 119.8
O4 C23 C22 125.95(18)
O4 C23 C24 113.53(17)
C22 C23 C24 120.48(19)
C25 C24 C23 118.96(18)
C25 C24 H24 120.5
C23 C24 H24 120.5
C24 C25 N2 120.25(18)
C24 C25 C26 122.92(19)
N2 C25 C26 116.82(18)
C25 C26 C27 112.68(17)
C25 C26 H26A 109.1
C27 C26 H26A 109.1
C25 C26 H26B 109.1
C27 C26 H26B 109.1
H26A C26 H26B 107.8
C28 C27 C26 110.12(18)
C28 C27 H27A 109.6
C26 C27 H27A 109.6
C28 C27 H27B 109.6
C26 C27 H27B 109.6
H27A C27 H27B 108.1
C33 C28 C29 117.9(2)
C33 C28 C27 121.5(2)
C29 C28 C27 120.4(2)
C30 C29 C28 121.8(3)
C30 C29 H29 119.1
C28 C29 H29 119.1
C31 C30 C29 119.7(3)
C31 C30 H30 120.2
C29 C30 H30 120.2
C30 C31 C32 120.0(3)
C30 C31 H31 120.0
C32 C31 H31 120.0
C31 C32 C33 120.4(3)
C31 C32 H32 119.8
C33 C32 H32 119.8
C28 C33 C32 120.2(3)
C28 C33 H33 119.9
C32 C33 H33 119.9
O4 C34 C39 108.93(16)
O4 C34 C35 106.79(16)
C39 C34 C35 111.42(18)
O4 C34 H34 109.9
C39 C34 H34 109.9
C35 C34 H34 109.9
C40 C35 C34 112.55(19)
C40 C35 C36 112.16(19)
C34 C35 C36 108.66(17)
C40 C35 H35 107.8
C34 C35 H35 107.8
C36 C35 H35 107.8
C35 C36 C37 112.47(18)
C35 C36 H36A 109.1
C37 C36 H36A 109.1
C35 C36 H36B 109.1
C37 C36 H36B 109.1
H36A C36 H36B 107.8
C38 C37 C36 110.5(2)
C38 C37 H37A 109.6
C36 C37 H37A 109.6
C38 C37 H37B 109.6
C36 C37 H37B 109.6
H37A C37 H37B 108.1
C37 C38 C39 110.73(19)
C37 C38 H38A 109.5
C39 C38 H38A 109.5
C37 C38 H38B 109.5
C39 C38 H38B 109.5
H38A C38 H38B 108.1
C34 C39 C38 110.86(17)
C34 C39 H39A 109.5
C38 C39 H39A 109.5
C34 C39 H39B 109.5
C38 C39 H39B 109.5
H39A C39 H39B 108.1
C35 C40 H40A 109.5
C35 C40 H40B 109.5
H40A C40 H40B 109.5
C35 C40 H40C 109.5
H40A C40 H40C 109.5
H40B C40 H40C 109.5
O5 C41 N3 119.48(19)
O5 C41 C42 124.27(19)
N3 C41 C42 116.25(18)
C43 C42 C41 120.23(19)
C43 C42 H42 119.9
C41 C42 H42 119.9
O6 C43 C42 126.8(2)
O6 C43 C44 112.89(19)
C42 C43 C44 120.30(19)
C45 C44 C43 119.13(19)
C45 C44 H44 120.4
C43 C44 H44 120.4
N3 C45 C44 119.81(19)
N3 C45 C46 116.56(18)
C44 C45 C46 123.63(19)
C45 C46 C47 112.58(18)
C45 C46 H46A 109.1
C47 C46 H46A 109.1
C45 C46 H46B 109.1
C47 C46 H46B 109.1
H46A C46 H46B 107.8
C48 C47 C46 112.07(19)
C48 C47 H47A 109.2
C46 C47 H47A 109.2
C48 C47 H47B 109.2
C46 C47 H47B 109.2
H47A C47 H47B 107.9
C49 C48 C53 118.1(2)
C49 C48 C47 121.4(2)
C53 C48 C47 120.5(2)
C48 C49 C50 121.2(3)
C48 C49 H49 119.4
C50 C49 H49 119.4
C51 C50 C49 119.9(3)
C51 C50 H50 120.0
C49 C50 H50 120.0
C52 C51 C50 119.6(2)
C52 C51 H51 120.2
C50 C51 H51 120.2
C51 C52 C53 120.5(3)
C51 C52 H52 119.7
C53 C52 H52 119.7
C52 C53 C48 120.6(3)
C52 C53 H53 119.7
C48 C53 H53 119.7
O6 C54 C55 108.0(2)
O6 C54 C59 106.1(2)
C55 C54 C59 111.4(2)
O6 C54 H54 110.4
C55 C54 H54 110.4
C59 C54 H54 110.4
C54 C55 C60 110.8(3)
C54 C55 C56 110.3(2)
C60 C55 C56 111.2(2)
C54 C55 H55 108.1
C60 C55 H55 108.1
C56 C55 H55 108.1
C57 C56 C55 113.0(2)
C57 C56 H56A 109.0
C55 C56 H56A 109.0
C57 C56 H56B 109.0
C55 C56 H56B 109.0
H56A C56 H56B 107.8
C56 C57 C58 109.8(3)
C56 C57 H57A 109.7
C58 C57 H57A 109.7
C56 C57 H57B 109.7
C58 C57 H57B 109.7
H57A C57 H57B 108.2
C57 C58 C59 110.2(3)
C57 C58 H58A 109.6
C59 C58 H58A 109.6
C57 C58 H58B 109.6
C59 C58 H58B 109.6
H58A C58 H58B 108.1
C54 C59 C58 110.1(3)
C54 C59 H59A 109.6
C58 C59 H59A 109.6
C54 C59 H59B 109.6
C58 C59 H59B 109.6
H59A C59 H59B 108.1
C55 C60 H60A 109.5
C55 C60 H60B 109.5
H60A C60 H60B 109.5
C55 C60 H60C 109.5
H60A C60 H60C 109.5
H60B C60 H60C 109.5
O7 C61 N4 119.22(18)
O7 C61 C62 124.60(19)
N4 C61 C62 116.17(18)
C63 C62 C61 120.42(19)
C63 C62 H62 119.8
C61 C62 H62 119.8
O8 C63 C62 126.22(19)
O8 C63 C64 113.36(18)
C62 C63 C64 120.41(18)
C65 C64 C63 118.91(19)
C65 C64 H64 120.5
C63 C64 H64 120.5
C64 C65 N4 120.15(19)
C64 C65 C66 123.4(2)
N4 C65 C66 116.39(18)
C65 C66 C67 112.23(18)
C65 C66 H66A 109.2
C67 C66 H66A 109.2
C65 C66 H66B 109.2
C67 C66 H66B 109.2
H66A C66 H66B 107.9
C68 C67 C66 110.98(18)
C68 C67 H67A 109.4
C66 C67 H67A 109.4
C68 C67 H67B 109.4
C66 C67 H67B 109.4
H67A C67 H67B 108.0
C69 C68 C73 118.3(2)
C69 C68 C67 120.8(2)
C73 C68 C67 121.0(2)
C68 C69 C70 121.2(2)
C68 C69 H69 119.4
C70 C69 H69 119.4
C71 C70 C69 120.0(3)
C71 C70 H70 120.0
C69 C70 H70 120.0
C70 C71 C72 119.7(3)
C70 C71 H71 120.2
C72 C71 H71 120.2
C71 C72 C73 120.5(3)
C71 C72 H72 119.7
C73 C72 H72 119.7
C68 C73 C72 120.3(3)
C68 C73 H73 119.8
C72 C73 H73 119.8
O8 C74 C79 109.62(17)
O8 C74 C75 107.21(17)
C79 C74 C75 111.44(18)
O8 C74 H74 109.5
C79 C74 H74 109.5
C75 C74 H74 109.5
C80 C75 C74 112.54(19)
C80 C75 C76 112.2(2)
C74 C75 C76 108.27(19)
C80 C75 H75 107.9
C74 C75 H75 107.9
C76 C75 H75 107.9
C77 C76 C75 112.4(2)
C77 C76 H76A 109.1
C75 C76 H76A 109.1
C77 C76 H76B 109.1
C75 C76 H76B 109.1
H76A C76 H76B 107.9
C76 C77 C78 110.3(2)
C76 C77 H77A 109.6
C78 C77 H77A 109.6
C76 C77 H77B 109.6
C78 C77 H77B 109.6
H77A C77 H77B 108.1
C77 C78 C79 110.7(2)
C77 C78 H78A 109.5
C79 C78 H78A 109.5
C77 C78 H78B 109.5
C79 C78 H78B 109.5
H78A C78 H78B 108.1
C74 C79 C78 110.3(2)
C74 C79 H79A 109.6
C78 C79 H79A 109.6
C74 C79 H79B 109.6
C78 C79 H79B 109.6
H79A C79 H79B 108.1
C75 C80 H80A 109.5
C75 C80 H80B 109.5
H80A C80 H80B 109.5
C75 C80 H80C 109.5
H80A C80 H80C 109.5
H80B C80 H80C 109.5
C5 N1 C1 124.02(18)
C5 N1 H1 119.0(18)
C1 N1 H1 117.0(18)
C25 N2 C21 124.09(18)
C25 N2 H2A 119.8(19)
C21 N2 H2A 116.1(19)
C45 N3 C41 124.25(18)
C45 N3 H3 116.5(17)
C41 N3 H3 119.3(17)
C65 N4 C61 123.93(18)
C65 N4 H4A 119.2(17)
C61 N4 H4A 116.8(17)
C3 O2 C14 122.7(2)
C23 O4 C34 120.23(16)
C43 O6 C54 122.98(19)
C63 O8 C74 119.54(16)

loop_
_geom_bond_atom_site_label_1
_geom_bond_atom_site_label_2
_geom_bond_distance
C1 O1 1.251(3)
C1 N1 1.379(3)
C1 C2 1.429(3)
C2 C3 1.366(3)
C2 H2 0.9500
C3 O2 1.341(3)
C3 C4 1.422(3)
C4 C5 1.357(3)
C4 H4 0.9500
C5 N1 1.360(3)
C5 C6 1.496(3)
C6 C7 1.522(4)
C6 H6A 0.9900
C6 H6B 0.9900
C7 C8 1.509(4)
C7 H7A 0.9900
C7 H7B 0.9900
C8 C13 1.369(4)
C8 C9 1.375(5)
C9 C10 1.395(5)
C9 H9 0.9500
C10 C11 1.348(5)
C10 H10 0.9500
C11 C12 1.358(5)
C11 H11 0.9500
C12 C13 1.381(4)
C12 H12 0.9500
C13 H13 0.9500
C14 O2 1.448(3)
C14 C19 1.513(3)
C14 C15 1.523(4)
C14 H14 1.0000
C15 C16 1.522(5)
C15 H15A 0.9900
C15 H15B 0.9900
C16 C17 1.500(5)
C16 H16A 0.9900
C16 H16B 0.9900
C17 C18 1.507(5)
C17 H17A 0.9900
C17 H17B 0.9900
C18 C19 1.527(3)
C18 H18A 0.9900
C18 H18B 0.9900
C19 C20 1.517(4)
C19 H19 1.0000
C20 H20A 0.9800
C20 H20B 0.9800
C20 H20C 0.9800
C21 O3 1.251(3)
C21 N2 1.381(3)
C21 C22 1.429(3)
C22 C23 1.375(3)
C22 H22 0.9500
C23 O4 1.348(2)
C23 C24 1.417(3)
C24 C25 1.354(3)
C24 H24 0.9500
C25 N2 1.360(3)
C25 C26 1.495(3)
C26 C27 1.535(3)
C26 H26A 0.9900
C26 H26B 0.9900
C27 C28 1.502(3)
C27 H27A 0.9900
C27 H27B 0.9900
C28 C33 1.384(4)
C28 C29 1.387(4)
C29 C30 1.384(4)
C29 H29 0.9500
C30 C31 1.367(5)
C30 H30 0.9500
C31 C32 1.371(5)
C31 H31 0.9500
C32 C33 1.401(4)
C32 H32 0.9500
C33 H33 0.9500
C34 O4 1.445(2)
C34 C39 1.517(3)
C34 C35 1.522(3)
C34 H34 1.0000
C35 C40 1.517(3)
C35 C36 1.526(3)
C35 H35 1.0000
C36 C37 1.528(3)
C36 H36A 0.9900
C36 H36B 0.9900
C37 C38 1.526(3)
C37 H37A 0.9900
C37 H37B 0.9900
C38 C39 1.527(3)
C38 H38A 0.9900
C38 H38B 0.9900
C39 H39A 0.9900
C39 H39B 0.9900
C40 H40A 0.9800
C40 H40B 0.9800
C40 H40C 0.9800
C41 O5 1.253(3)
C41 N3 1.378(3)
C41 C42 1.428(3)
C42 C43 1.370(3)
C42 H42 0.9500
C43 O6 1.353(3)
C43 C44 1.424(3)
C44 C45 1.359(3)
C44 H44 0.9500
C45 N3 1.356(3)
C45 C46 1.502(3)
C46 C47 1.533(3)
C46 H46A 0.9900
C46 H46B 0.9900
C47 C48 1.505(3)
C47 H47A 0.9900
C47 H47B 0.9900
C48 C49 1.383(4)
C48 C53 1.387(4)
C49 C50 1.386(4)
C49 H49 0.9500
C50 C51 1.375(4)
C50 H50 0.9500
C51 C52 1.373(4)
C51 H51 0.9500
C52 C53 1.387(3)
C52 H52 0.9500
C53 H53 0.9500
C54 O6 1.451(3)
C54 C55 1.506(3)
C54 C59 1.529(4)
C54 H54 1.0000
C55 C60 1.512(4)
C55 C56 1.520(3)
C55 H55 1.0000
C56 C57 1.495(4)
C56 H56A 0.9900
C56 H56B 0.9900
C57 C58 1.502(6)
C57 H57A 0.9900
C57 H57B 0.9900
C58 C59 1.537(4)
C58 H58A 0.9900
C58 H58B 0.9900
C59 H59A 0.9900
C59 H59B 0.9900
C60 H60A 0.9800
C60 H60B 0.9800
C60 H60C 0.9800
C61 O7 1.256(3)
C61 N4 1.376(3)
C61 C62 1.426(3)
C62 C63 1.373(3)
C62 H62 0.9500
C63 O8 1.353(2)
C63 C64 1.419(3)
C64 C65 1.356(3)
C64 H64 0.9500
C65 N4 1.363(3)
C65 C66 1.497(3)
C66 C67 1.537(3)
C66 H66A 0.9900
C66 H66B 0.9900
C67 C68 1.507(3)
C67 H67A 0.9900
C67 H67B 0.9900
C68 C69 1.381(3)
C68 C73 1.388(3)
C69 C70 1.385(4)
C69 H69 0.9500
C70 C71 1.371(4)
C70 H70 0.9500
C71 C72 1.373(5)
C71 H71 0.9500
C72 C73 1.388(4)
C72 H72 0.9500
C73 H73 0.9500
C74 O8 1.445(2)
C74 C79 1.513(3)
C74 C75 1.523(3)
C74 H74 1.0000
C75 C80 1.516(4)
C75 C76 1.531(3)
C75 H75 1.0000
C76 C77 1.519(4)
C76 H76A 0.9900
C76 H76B 0.9900
C77 C78 1.522(4)
C77 H77A 0.9900
C77 H77B 0.9900
C78 C79 1.527(3)
C78 H78A 0.9900
C78 H78B 0.9900
C79 H79A 0.9900
C79 H79B 0.9900
C80 H80A 0.9800
C80 H80B 0.9800
C80 H80C 0.9800
N1 H1 0.91(3)
N2 H2A 0.87(3)
N3 H3 0.85(3)
N4 H4A 0.92(3)

loop_
_geom_hbond_atom_site_label_D
_geom_hbond_atom_site_label_H
_geom_hbond_atom_site_label_A
_geom_hbond_distance_DH
_geom_hbond_distance_HA
_geom_hbond_distance_DA
_geom_hbond_angle_DHA
_geom_hbond_site_symmetry_A
N1 H1 O7 0.91(3) 1.93(3) 2.840(2) 174(3) .
N4 H4A O1 0.92(3) 1.91(3) 2.828(2) 175(3) .
N2 H2A O5 0.87(3) 1.96(3) 2.832(2) 174(3) 1_455
N3 H3 O3 0.85(3) 2.00(3) 2.849(2) 179(3) 1_655
C64 H64 O7 0.95 2.46 3.412(3) 176.9 3_565
C44 H44 O5 0.95 2.45 3.380(3) 165.0 4_755
C24 H24 O3 0.95 2.52 3.465(3) 174.6 4_645
C4 H4 O1 0.95 2.57 3.501(3) 166.7 3_455
